data_7232449
loop_
_publ_author_name
'Yao, Xiao-Qiang'
'Xiao, Guo-Bin'
'Xie, Hua'
'Qin, Dong-Dong'
'Ma, Heng-Chang'
'Liu, Jia-Cheng'
'Yan, Pen-Ji'

_publ_section_title
;
 Two triphenylamine-based luminescent metal--organic frameworks as a
 dual-functional sensor for the detection of nitroaromatic compounds and
 ofloxacin antibiotic
;
_journal_issue 15
_journal_name_full CrystEngComm
_journal_page_first 2559
_journal_paper_doi 10.1039/C8CE02122H
_journal_volume 21
_journal_year 2019
_chemical_formula_sum 'C61 H60 N16 O14 Zn2'
_chemical_formula_weight 1371.99
_space_group_IT_number 17
_space_group_name_Hall 'P 2c 2'
_space_group_name_H-M_alt 'P 2 2 21'
_symmetry_space_group_name_Hall 'P 2c 2'
_symmetry_space_group_name_H-M 'P 2 2 21'
_atom_sites_solution_hydrogens geom
_atom_sites_solution_primary direct
_atom_sites_solution_secondary difmap
_audit_creation_method SHELXL-97
_audit_update_record
;
2018-08-17 deposited with the CCDC.
2019-02-08 downloaded from the CCDC.
;
_cell_angle_alpha 90.00
_cell_angle_beta 90.00
_cell_angle_gamma 90.00
_cell_formula_units_Z 2
_cell_length_a 8.2598(6)
_cell_length_b 13.9770(11)
_cell_length_c 30.125(2)
_cell_measurement_temperature 291(2)
_cell_volume 3477.8(4)
_computing_structure_refinement 'SHELXL-97 (Sheldrick, 1997)'
_computing_structure_solution 'SHELXS-97 (Sheldrick, 1990)'
_diffrn_ambient_temperature 291(2)
_diffrn_measured_fraction_theta_full 0.998
_diffrn_measured_fraction_theta_max 0.998
_diffrn_radiation_monochromator graphite
_diffrn_radiation_source 'fine-focus sealed tube'
_diffrn_radiation_type MoK\a
_diffrn_radiation_wavelength 0.71073
_diffrn_reflns_av_R_equivalents 0.0560
_diffrn_reflns_av_sigmaI/netI 0.0739
_diffrn_reflns_limit_h_max 10
_diffrn_reflns_limit_h_min -10
_diffrn_reflns_limit_k_max 17
_diffrn_reflns_limit_k_min -13
_diffrn_reflns_limit_l_max 37
_diffrn_reflns_limit_l_min -34
_diffrn_reflns_number 18951
_diffrn_reflns_theta_full 26.00
_diffrn_reflns_theta_max 26.00
_diffrn_reflns_theta_min 1.61
_exptl_absorpt_coefficient_mu 0.761
_exptl_absorpt_correction_T_max 0.8385
_exptl_absorpt_correction_T_min 0.7713
_exptl_crystal_density_diffrn 1.310
_exptl_crystal_density_method 'not measured'
_exptl_crystal_F_000 1420
_exptl_crystal_size_max 0.36
_exptl_crystal_size_mid 0.28
_exptl_crystal_size_min 0.24
_refine_diff_density_max 0.250
_refine_diff_density_min -0.387
_refine_diff_density_rms 0.060
_refine_ls_abs_structure_details 'Flack H D (1983), Acta Cryst. A39, 876-881'
_refine_ls_abs_structure_Flack 0.050(15)
_refine_ls_extinction_method none
_refine_ls_goodness_of_fit_ref 1.074
_refine_ls_hydrogen_treatment mixed
_refine_ls_matrix_type full
_refine_ls_number_parameters 439
_refine_ls_number_reflns 6823
_refine_ls_number_restraints 0
_refine_ls_restrained_S_all 1.074
_refine_ls_R_factor_all 0.0733
_refine_ls_R_factor_gt 0.0597
_refine_ls_shift/su_max 0.000
_refine_ls_shift/su_mean 0.000
_refine_ls_structure_factor_coef Fsqd
_refine_ls_weighting_details 'calc w=1/[\s^2^(Fo^2^)+(0.0649P)^2^+0.3801P] where P=(Fo^2^+2Fc^2^)/3'
_refine_ls_weighting_scheme calc
_refine_ls_wR_factor_gt 0.1303
_refine_ls_wR_factor_ref 0.1336
_reflns_number_gt 5301
_reflns_number_total 6823
_reflns_threshold_expression >2sigma(I)
_cod_data_source_file c8ce02122h2.cif
_cod_data_source_block yao
_cod_depositor_comments 'Adding full bibliography for 7232449--7232450.cif.'
_cod_original_cell_volume 3477.9(5)
_cod_database_code 7232449

loop_
_symmetry_equiv_pos_as_xyz
'x, y, z'
'-x, -y, z+1/2'
'-x, y, -z+1/2'
'x, -y, -z'

loop_
_atom_site_label
_atom_site_type_symbol
_atom_site_fract_x
_atom_site_fract_y
_atom_site_fract_z
_atom_site_U_iso_or_equiv
_atom_site_adp_type
_atom_site_occupancy
_atom_site_symmetry_multiplicity
_atom_site_calc_flag
_atom_site_refinement_flags
C1 C 0.1669(6) 0.0770(3) 0.36705(17) 0.0457(12) Uani 1 1 d .
H1 H 0.1677 0.0790 0.3979 0.055 Uiso 1 1 calc R
C2 C 0.2151(6) 0.1484(3) 0.34001(15) 0.0436(11) Uani 1 1 d .
H2 H 0.2530 0.2082 0.3487 0.052 Uiso 1 1 calc R
C3 C 0.1385(6) 0.0288(3) 0.30022(15) 0.0428(11) Uani 1 1 d .
H3 H 0.1152 -0.0088 0.2756 0.051 Uiso 1 1 calc R
C4 C -0.1114(6) -0.1545(3) 0.44817(14) 0.0422(11) Uani 1 1 d .
H4 H -0.0290 -0.1969 0.4556 0.051 Uiso 1 1 calc R
C5 C -0.2574(6) -0.0550(3) 0.41304(15) 0.0419(10) Uani 1 1 d .
H5 H -0.2948 -0.0140 0.3910 0.050 Uiso 1 1 calc R
C6 C -0.3321(6) -0.0705(3) 0.45225(16) 0.0450(11) Uani 1 1 d .
H6 H -0.4289 -0.0437 0.4619 0.054 Uiso 1 1 calc R
C7 C 0.4747(7) -0.2396(3) 0.38774(14) 0.0455(11) Uani 1 1 d .
H7 H 0.5831 -0.2347 0.3957 0.055 Uiso 1 1 calc R
C8 C 0.3663(6) -0.1686(3) 0.38720(16) 0.0470(12) Uani 1 1 d .
H8 H 0.3871 -0.1052 0.3946 0.056 Uiso 1 1 calc R
C9 C 0.2392(6) -0.2957(3) 0.36653(15) 0.0431(10) Uani 1 1 d .
H9 H 0.1588 -0.3378 0.3573 0.052 Uiso 1 1 calc R
C10 C 0.2385(6) 0.1659(3) 0.25766(14) 0.0421(11) Uani 1 1 d .
C11 C 0.2151(6) 0.2643(3) 0.25427(16) 0.0402(10) Uani 1 1 d .
H11 H 0.1740 0.2982 0.2783 0.048 Uiso 1 1 calc R
C12 C 0.2527(6) 0.3118(3) 0.21550(14) 0.0395(10) Uani 1 1 d .
H12 H 0.2382 0.3776 0.2135 0.047 Uiso 1 1 calc R
C13 C 0.3112(6) 0.2618(4) 0.17997(15) 0.0427(11) Uani 1 1 d .
C14 C 0.3345(6) 0.1638(3) 0.18288(16) 0.0438(11) Uani 1 1 d .
H14 H 0.3757 0.1303 0.1587 0.053 Uiso 1 1 calc R
C15 C 0.2965(6) 0.1154(3) 0.22188(14) 0.0415(10) Uani 1 1 d .
H15 H 0.3102 0.0495 0.2237 0.050 Uiso 1 1 calc R
C16 C 0.4099(6) 0.4037(3) 0.13804(15) 0.0430(10) Uani 1 1 d .
C17 C 0.5237(6) 0.4349(3) 0.16818(14) 0.0415(10) Uani 1 1 d .
H17 H 0.5577 0.3948 0.1910 0.050 Uiso 1 1 calc R
C18 C 0.5882(6) 0.5275(3) 0.16433(15) 0.0403(10) Uani 1 1 d .
H18 H 0.6665 0.5484 0.1843 0.048 Uiso 1 1 calc R
C19 C 0.5347(6) 0.5879(3) 0.13068(15) 0.0471(11) Uani 1 1 d .
C20 C 0.4202(6) 0.5552(3) 0.10045(15) 0.0461(11) Uani 1 1 d .
H20 H 0.3856 0.5952 0.0777 0.055 Uiso 1 1 calc R
C21 C 0.3570(6) 0.4637(3) 0.10384(16) 0.0467(12) Uani 1 1 d .
H21 H 0.2802 0.4423 0.0836 0.056 Uiso 1 1 calc R
C22 C 0.3227(6) 0.2608(3) 0.09846(15) 0.0420(11) Uani 1 1 d .
C23 C 0.4490(6) 0.2485(3) 0.06863(14) 0.0430(11) Uani 1 1 d .
H23 H 0.5525 0.2688 0.0764 0.052 Uiso 1 1 calc R
C24 C 0.4241(6) 0.2071(3) 0.02795(15) 0.0422(11) Uani 1 1 d .
H24 H 0.5087 0.2004 0.0078 0.051 Uiso 1 1 calc R
C25 C 0.2673(6) 0.1751(3) 0.01748(13) 0.0380(10) Uani 1 1 d .
C26 C 0.1468(6) 0.1803(3) 0.04807(15) 0.0453(11) Uani 1 1 d .
H26 H 0.0466 0.1530 0.0420 0.054 Uiso 1 1 calc R
C27 C 0.1718(6) 0.2256(3) 0.08784(14) 0.0417(11) Uani 1 1 d .
H27 H 0.0866 0.2325 0.1078 0.050 Uiso 1 1 calc R
C28 C -0.1549(6) -0.2132(4) 0.30139(16) 0.0462(11) Uani 1 1 d .
C29 C -0.2538(6) -0.2611(3) 0.26517(14) 0.0417(10) Uani 1 1 d .
H29A H -0.1780 -0.2971 0.2471 0.050 Uiso 1 1 calc R
H29B H -0.3225 -0.3077 0.2798 0.050 Uiso 1 1 calc R
C30 C -0.3590(6) -0.2080(3) 0.23391(16) 0.0462(11) Uani 1 1 d .
H30A H -0.2911 -0.1620 0.2186 0.055 Uiso 1 1 calc R
H30B H -0.3964 -0.2534 0.2118 0.055 Uiso 1 1 calc R
C31 C -0.5000 -0.1569(5) 0.2500 0.0524(17) Uani 1 2 d S
H31A H -0.5362 -0.1155 0.2261 0.063 Uiso 0.50 1 calc PR
H31B H -0.4638 -0.1155 0.2739 0.063 Uiso 0.50 1 calc PR
N1 N 0.1168(5) 0.0013(3) 0.34185(13) 0.0438(9) Uani 1 1 d .
N2 N 0.1981(5) 0.1173(3) 0.29826(12) 0.0409(8) Uani 1 1 d .
N3 N -0.1205(5) -0.1077(3) 0.41045(12) 0.0429(9) Uani 1 1 d .
N4 N -0.2376(5) -0.1327(3) 0.47455(12) 0.0419(8) Uani 1 1 d .
N5 N 0.2186(5) -0.2045(3) 0.37384(12) 0.0431(9) Uani 1 1 d .
N6 N 0.3972(5) -0.3199(3) 0.37456(13) 0.0445(9) Uani 1 1 d .
N7 N 0.3505(4) 0.3081(2) 0.13968(12) 0.0405(8) Uani 1 1 d .
N9 N 0.1167(5) 0.4103(3) 0.38679(13) 0.0476(10) Uani 1 1 d .
O1 O -0.1211(4) -0.1309(2) 0.30163(10) 0.0461(7) Uani 1 1 d .
O2 O -0.1057(4) -0.2686(2) 0.33047(10) 0.0469(8) Uani 1 1 d .
O3 O 0.0865(4) 0.4904(2) 0.39971(11) 0.0498(8) Uani 1 1 d .
O4 O 0.0740(4) 0.3840(3) 0.35001(10) 0.0516(8) Uani 1 1 d .
O5 O 0.1909(4) 0.3545(2) 0.41160(11) 0.0484(8) Uani 1 1 d .
O1W O 0.0457(10) 0.6151(5) 0.0408(2) 0.0440(18) Uani 0.40 1 d P
H1X H 0.1081 0.5956 0.0202 0.053 Uiso 0.40 1 d PR
H1Y H -0.0515 0.6149 0.0315 0.053 Uiso 0.40 1 d PR
O2W O 0.9906(10) 0.5390(5) 0.2980(2) 0.0451(18) Uani 0.40 1 d P
H2X H 0.9497 0.5497 0.3234 0.054 Uiso 0.40 1 d PR
H2Y H 1.0285 0.4825 0.2973 0.054 Uiso 0.40 1 d PR
O3W O 0.0742(7) 0.0000 0.5000 0.0460(14) Uani 0.80 2 d SP
H3X H 0.1199 -0.0190 0.5237 0.055 Uiso 0.40 1 d PR
H3Y H -0.0124 0.0297 0.5065 0.055 Uiso 0.40 1 d PR
O4W O 0.2059(9) 0.7403(6) 0.4963(3) 0.0423(18) Uani 0.40 1 d P
H4X H 0.2788 0.7298 0.4769 0.051 Uiso 0.40 1 d PR
H4Y H 0.1758 0.6875 0.5076 0.051 Uiso 0.40 1 d PR
O5W O 0.3370(8) 0.5000 0.5000 0.0518(15) Uani 0.80 2 d SP
H5X H 0.3306 0.4399 0.4962 0.062 Uiso 0.40 1 d PR
H5Y H 0.2567 0.5271 0.4876 0.062 Uiso 0.40 1 d PR
Zn1 Zn 0.02328(7) -0.12604(4) 0.358730(17) 0.04220(15) Uani 1 1 d .

loop_
_atom_site_aniso_label
_atom_site_aniso_U_11
_atom_site_aniso_U_22
_atom_site_aniso_U_33
_atom_site_aniso_U_23
_atom_site_aniso_U_13
_atom_site_aniso_U_12
C1 0.042(3) 0.047(3) 0.048(3) 0.015(2) 0.011(2) 0.013(2)
C2 0.050(3) 0.042(3) 0.039(2) 0.0003(19) 0.011(2) -0.0044(19)
C3 0.046(3) 0.047(3) 0.036(2) 0.012(2) -0.0028(19) -0.002(2)
C4 0.045(3) 0.042(2) 0.039(2) 0.0250(19) 0.012(2) 0.0134(19)
C5 0.043(3) 0.047(3) 0.036(2) 0.0011(19) 0.003(2) 0.010(2)
C6 0.052(3) 0.040(3) 0.043(2) -0.007(2) 0.012(2) 0.011(2)
C7 0.048(3) 0.041(2) 0.047(2) -0.0133(19) -0.017(2) 0.013(2)
C8 0.044(3) 0.047(3) 0.050(3) -0.012(2) -0.019(2) 0.014(2)
C9 0.043(2) 0.038(2) 0.048(3) 0.001(2) 0.001(2) 0.0094(19)
C10 0.040(3) 0.044(2) 0.043(3) 0.004(2) 0.002(2) -0.015(2)
C11 0.043(3) 0.039(2) 0.039(2) 0.008(2) -0.0043(19) -0.0100(19)
C12 0.041(2) 0.042(2) 0.035(2) 0.0057(19) -0.005(2) -0.012(2)
C13 0.044(3) 0.050(3) 0.034(2) 0.010(2) -0.0119(19) -0.013(2)
C14 0.046(3) 0.044(3) 0.042(2) -0.0038(19) 0.008(2) -0.017(2)
C15 0.045(3) 0.036(2) 0.044(2) 0.006(2) 0.0087(18) -0.006(2)
C16 0.052(3) 0.044(2) 0.033(2) 0.005(2) -0.012(2) -0.0112(19)
C17 0.044(2) 0.041(2) 0.039(2) 0.0102(18) -0.012(2) -0.017(2)
C18 0.042(2) 0.030(2) 0.049(2) 0.0051(19) -0.015(2) -0.0101(18)
C19 0.050(3) 0.046(2) 0.046(3) 0.005(2) -0.006(2) -0.012(2)
C20 0.050(3) 0.046(3) 0.043(2) 0.012(2) -0.015(2) -0.011(2)
C21 0.046(3) 0.044(3) 0.050(3) 0.021(2) -0.013(2) -0.015(2)
C22 0.055(3) 0.036(2) 0.035(2) 0.0025(19) -0.005(2) -0.016(2)
C23 0.045(3) 0.050(3) 0.034(2) 0.0020(19) -0.0149(19) -0.015(2)
C24 0.041(3) 0.042(3) 0.043(2) -0.0050(19) -0.0079(19) -0.0140(19)
C25 0.046(3) 0.039(2) 0.029(2) 0.0024(18) -0.0123(19) -0.012(2)
C26 0.048(3) 0.048(3) 0.040(2) -0.009(2) 0.004(2) -0.010(2)
C27 0.049(3) 0.040(2) 0.036(2) -0.0102(19) 0.0023(19) -0.018(2)
C28 0.048(3) 0.050(3) 0.041(3) -0.014(2) 0.002(2) 0.006(2)
C29 0.044(3) 0.042(2) 0.039(2) -0.0080(19) -0.014(2) 0.011(2)
C30 0.045(3) 0.045(3) 0.048(3) 0.011(2) 0.017(2) 0.019(2)
C31 0.048(4) 0.059(4) 0.050(4) 0.000 0.013(3) 0.000
N1 0.048(2) 0.041(2) 0.0423(19) 0.0129(17) 0.0088(17) 0.0112(17)
N2 0.042(2) 0.040(2) 0.0407(19) 0.0116(17) 0.0036(15) 0.0007(17)
N3 0.042(2) 0.040(2) 0.046(2) 0.0134(17) 0.0083(17) -0.0001(16)
N4 0.048(2) 0.040(2) 0.0381(18) 0.0023(17) 0.0092(16) -0.0061(19)
N5 0.049(2) 0.037(2) 0.043(2) 0.0010(16) 0.0062(17) 0.0107(17)
N6 0.050(2) 0.0357(19) 0.048(2) -0.0135(17) -0.0066(18) 0.0109(17)
N7 0.049(2) 0.044(2) 0.0292(16) 0.0081(17) -0.0087(17) -0.0205(16)
N9 0.045(2) 0.053(2) 0.045(2) 0.011(2) 0.0074(19) 0.0041(19)
O1 0.0488(19) 0.0411(18) 0.0484(17) 0.0012(16) 0.0024(14) 0.0045(16)
O2 0.049(2) 0.0465(18) 0.0452(18) -0.0001(15) -0.0013(15) 0.0071(16)
O3 0.0495(19) 0.0459(19) 0.0540(19) -0.0169(16) 0.0179(16) -0.0126(15)
O4 0.0489(19) 0.057(2) 0.049(2) -0.0072(16) -0.0022(14) -0.0189(16)
O5 0.051(2) 0.0396(19) 0.0545(19) 0.0151(15) 0.0207(15) 0.0105(14)
O1W 0.044(4) 0.046(4) 0.043(4) -0.001(4) -0.002(3) -0.008(4)
O2W 0.044(5) 0.046(4) 0.045(4) 0.012(3) -0.011(4) -0.003(4)
O3W 0.041(3) 0.049(3) 0.048(3) 0.016(3) 0.000 0.000
O4W 0.040(5) 0.045(5) 0.041(4) -0.002(3) 0.005(3) -0.004(3)
O5W 0.052(4) 0.045(3) 0.058(4) -0.012(3) 0.000 0.000
Zn1 0.0453(3) 0.0404(3) 0.0409(2) 0.0030(2) 0.0036(2) 0.0090(2)

loop_
_atom_type_symbol
_atom_type_description
_atom_type_scat_dispersion_real
_atom_type_scat_dispersion_imag
_atom_type_scat_source
C C 0.0033 0.0016 'International Tables Vol C Tables 4.2.6.8 and 6.1.1.4'
H H 0.0000 0.0000 'International Tables Vol C Tables 4.2.6.8 and 6.1.1.4'
N N 0.0061 0.0033 'International Tables Vol C Tables 4.2.6.8 and 6.1.1.4'
O O 0.0106 0.0060 'International Tables Vol C Tables 4.2.6.8 and 6.1.1.4'
Zn Zn 0.2839 1.4301 'International Tables Vol C Tables 4.2.6.8 and 6.1.1.4'

loop_
_geom_angle_atom_site_label_1
_geom_angle_atom_site_label_2
_geom_angle_atom_site_label_3
_geom_angle
_geom_angle_site_symmetry_1
_geom_angle_site_symmetry_3
C2 C1 N1 109.1(4) . .
C2 C1 H1 125.5 . .
N1 C1 H1 125.5 . .
N2 C2 C1 107.2(4) . .
N2 C2 H2 126.4 . .
C1 C2 H2 126.4 . .
N1 C3 N2 111.2(4) . .
N1 C3 H3 124.4 . .
N2 C3 H3 124.4 . .
N3 C4 N4 110.7(4) . .
N3 C4 H4 124.6 . .
N4 C4 H4 124.6 . .
C6 C5 N3 110.2(4) . .
C6 C5 H5 124.9 . .
N3 C5 H5 124.9 . .
N4 C6 C5 106.0(4) . .
N4 C6 H6 127.0 . .
C5 C6 H6 127.0 . .
C8 C7 N6 107.2(4) . .
C8 C7 H7 126.4 . .
N6 C7 H7 126.4 . .
C7 C8 N5 109.0(4) . .
C7 C8 H8 125.5 . .
N5 C8 H8 125.5 . .
N5 C9 N6 109.6(4) . .
N5 C9 H9 125.2 . .
N6 C9 H9 125.2 . .
C15 C10 C11 119.9(4) . .
C15 C10 N2 120.4(4) . .
C11 C10 N2 119.8(4) . .
C12 C11 C10 120.4(5) . .
C12 C11 H11 119.8 . .
C10 C11 H11 119.8 . .
C13 C12 C11 119.8(4) . .
C13 C12 H12 120.1 . .
C11 C12 H12 120.1 . .
C12 C13 C14 120.3(4) . .
C12 C13 N7 121.4(4) . .
C14 C13 N7 118.3(4) . .
C13 C14 C15 120.1(4) . .
C13 C14 H14 119.9 . .
C15 C14 H14 119.9 . .
C10 C15 C14 119.4(4) . .
C10 C15 H15 120.3 . .
C14 C15 H15 120.3 . .
C17 C16 C21 120.6(4) . .
C17 C16 N7 120.6(4) . .
C21 C16 N7 118.7(4) . .
C16 C17 C18 119.7(4) . .
C16 C17 H17 120.1 . .
C18 C17 H17 120.1 . .
C19 C18 C17 120.0(4) . .
C19 C18 H18 120.0 . .
C17 C18 H18 120.0 . .
C20 C19 C18 119.5(4) . .
C20 C19 N6 119.8(4) . 3_665
C18 C19 N6 120.5(4) . 3_665
C21 C20 C19 120.8(4) . .
C21 C20 H20 119.6 . .
C19 C20 H20 119.6 . .
C20 C21 C16 119.3(4) . .
C20 C21 H21 120.3 . .
C16 C21 H21 120.3 . .
C27 C22 C23 119.0(4) . .
C27 C22 N7 120.9(4) . .
C23 C22 N7 120.0(4) . .
C24 C23 C22 121.2(4) . .
C24 C23 H23 119.4 . .
C22 C23 H23 119.4 . .
C23 C24 C25 118.2(4) . .
C23 C24 H24 120.9 . .
C25 C24 H24 120.9 . .
C26 C25 C24 120.4(4) . .
C26 C25 N4 120.3(4) . 2_554
C24 C25 N4 119.2(4) . 2_554
C25 C26 C27 120.5(5) . .
C25 C26 H26 119.8 . .
C27 C26 H26 119.8 . .
C26 C27 C22 120.3(5) . .
C26 C27 H27 119.9 . .
C22 C27 H27 119.9 . .
O1 C28 O2 121.8(5) . .
O1 C28 C29 124.0(5) . .
O2 C28 C29 114.2(4) . .
O1 C28 Zn1 53.3(2) . .
O2 C28 Zn1 68.5(3) . .
C29 C28 Zn1 176.2(4) . .
C30 C29 C28 123.5(4) . .
C30 C29 H29A 106.5 . .
C28 C29 H29A 106.5 . .
C30 C29 H29B 106.5 . .
C28 C29 H29B 106.5 . .
H29A C29 H29B 106.5 . .
C31 C30 C29 120.4(4) . .
C31 C30 H30A 107.2 . .
C29 C30 H30A 107.2 . .
C31 C30 H30B 107.2 . .
C29 C30 H30B 107.2 . .
H30A C30 H30B 106.9 . .
C30 C31 C30 120.9(6) . 3_455
C30 C31 H31A 107.1 . .
C30 C31 H31A 107.1 3_455 .
C30 C31 H31B 107.1 . .
C30 C31 H31B 107.1 3_455 .
H31A C31 H31B 106.8 . .
C3 N1 C1 105.1(4) . .
C3 N1 Zn1 123.3(3) . .
C1 N1 Zn1 131.5(3) . .
C3 N2 C2 107.4(4) . .
C3 N2 C10 124.1(4) . .
C2 N2 C10 128.5(4) . .
C4 N3 C5 105.6(4) . .
C4 N3 Zn1 125.7(3) . .
C5 N3 Zn1 128.2(3) . .
C4 N4 C6 107.5(4) . .
C4 N4 C25 124.6(4) . 2
C6 N4 C25 127.8(4) . 2
C9 N5 C8 106.8(4) . .
C9 N5 Zn1 126.9(3) . .
C8 N5 Zn1 125.5(3) . .
C7 N6 C9 107.3(4) . .
C7 N6 C19 126.9(4) . 3_645
C9 N6 C19 125.8(4) . 3_645
C13 N7 C16 122.6(4) . .
C13 N7 C22 120.0(3) . .
C16 N7 C22 117.4(3) . .
O3 N9 O4 120.8(4) . .
O3 N9 O5 119.3(4) . .
O4 N9 O5 119.9(4) . .
C28 O1 Zn1 99.8(3) . .
C28 O2 Zn1 83.0(3) . .
H1X O1W H1Y 109.5 . .
H2X O2W H2Y 109.5 . .
H3X O3W H3Y 109.5 . .
H4X O4W H4Y 109.5 . .
H5X O5W H5Y 109.5 . .
N3 Zn1 N5 112.08(16) . .
N3 Zn1 N1 108.43(16) . .
N5 Zn1 N1 103.48(16) . .
N3 Zn1 O1 108.04(14) . .
N5 Zn1 O1 128.87(14) . .
N1 Zn1 O1 92.29(15) . .
N3 Zn1 O2 96.89(14) . .
N5 Zn1 O2 89.08(14) . .
N1 Zn1 O2 144.38(14) . .
O1 Zn1 O2 55.41(12) . .
N3 Zn1 C28 104.29(16) . .
N5 Zn1 C28 110.72(16) . .
N1 Zn1 C28 118.02(17) . .
O1 Zn1 C28 26.92(14) . .
O2 Zn1 C28 28.49(13) . .

loop_
_geom_bond_atom_site_label_1
_geom_bond_atom_site_label_2
_geom_bond_distance
_geom_bond_site_symmetry_2
C1 C2 1.348(6) .
C1 N1 1.366(6) .
C1 H1 0.9300 .
C2 N2 1.338(6) .
C2 H2 0.9300 .
C3 N1 1.324(6) .
C3 N2 1.333(6) .
C3 H3 0.9300 .
C4 N3 1.313(5) .
C4 N4 1.346(6) .
C4 H4 0.9300 .
C5 C6 1.350(6) .
C5 N3 1.352(6) .
C5 H5 0.9300 .
C6 N4 1.347(6) .
C6 H6 0.9300 .
C7 C8 1.337(6) .
C7 N6 1.352(6) .
C7 H7 0.9300 .
C8 N5 1.378(6) .
C8 H8 0.9300 .
C9 N5 1.305(6) .
C9 N6 1.370(6) .
C9 H9 0.9300 .
C10 C15 1.374(6) .
C10 C11 1.393(6) .
C10 N2 1.438(6) .
C11 C12 1.379(6) .
C11 H11 0.9300 .
C12 C13 1.366(7) .
C12 H12 0.9300 .
C13 C14 1.387(7) .
C13 N7 1.413(5) .
C14 C15 1.392(6) .
C14 H14 0.9300 .
C15 H15 0.9300 .
C16 C17 1.377(6) .
C16 C21 1.398(6) .
C16 N7 1.425(5) .
C17 C18 1.404(6) .
C17 H17 0.9300 .
C18 C19 1.391(6) .
C18 H18 0.9300 .
C19 C20 1.391(6) .
C19 N6 1.414(6) 3_665
C20 C21 1.385(7) .
C20 H20 0.9300 .
C21 H21 0.9300 .
C22 C27 1.378(6) .
C22 C23 1.388(7) .
C22 N7 1.425(6) .
C23 C24 1.371(6) .
C23 H23 0.9300 .
C24 C25 1.406(6) .
C24 H24 0.9300 .
C25 C26 1.359(7) .
C25 N4 1.444(5) 2_554
C26 C27 1.371(6) .
C26 H26 0.9300 .
C27 H27 0.9300 .
C28 O1 1.183(6) .
C28 O2 1.238(6) .
C28 C29 1.519(6) .
C28 Zn1 2.575(5) .
C29 C30 1.480(6) .
C29 H29A 0.9700 .
C29 H29B 0.9700 .
C30 C31 1.450(6) .
C30 H30A 0.9700 .
C30 H30B 0.9700 .
C31 C30 1.450(6) 3_455
C31 H31A 0.9700 .
C31 H31B 0.9700 .
N1 Zn1 2.006(4) .
N3 Zn1 1.976(4) .
N4 C25 1.444(5) 2
N5 Zn1 2.003(4) .
N6 C19 1.414(6) 3_645
N9 O3 1.211(5) .
N9 O4 1.220(5) .
N9 O5 1.242(5) .
O1 Zn1 2.095(3) .
O2 Zn1 2.414(3) .
O1W H1X 0.8501 .
O1W H1Y 0.8499 .
O2W H2X 0.8499 .
O2W H2Y 0.8501 .
O3W H3X 0.8501 .
O3W H3Y 0.8500 .
O4W H4X 0.8500 .
O4W H4Y 0.8501 .
O5W H5X 0.8500 .
O5W H5Y 0.8499 .

loop_
_geom_torsion_atom_site_label_1
_geom_torsion_atom_site_label_2
_geom_torsion_atom_site_label_3
_geom_torsion_atom_site_label_4
_geom_torsion
_geom_torsion_site_symmetry_1
_geom_torsion_site_symmetry_4
N1 C1 C2 N2 -1.0(5) . .
N3 C5 C6 N4 1.1(6) . .
N6 C7 C8 N5 0.4(6) . .
C15 C10 C11 C12 -1.2(7) . .
N2 C10 C11 C12 -179.7(4) . .
C10 C11 C12 C13 0.8(7) . .
C11 C12 C13 C14 -0.6(7) . .
C11 C12 C13 N7 179.8(4) . .
C12 C13 C14 C15 0.8(7) . .
N7 C13 C14 C15 -179.6(4) . .
C11 C10 C15 C14 1.3(7) . .
N2 C10 C15 C14 179.9(4) . .
C13 C14 C15 C10 -1.1(7) . .
C21 C16 C17 C18 -0.5(8) . .
N7 C16 C17 C18 176.1(5) . .
C16 C17 C18 C19 1.2(8) . .
C17 C18 C19 C20 -1.4(8) . .
C17 C18 C19 N6 -177.7(5) . 3_665
C18 C19 C20 C21 1.0(8) . .
N6 C19 C20 C21 177.2(5) 3_665 .
C19 C20 C21 C16 -0.2(8) . .
C17 C16 C21 C20 0.0(8) . .
N7 C16 C21 C20 -176.6(5) . .
C27 C22 C23 C24 3.8(7) . .
N7 C22 C23 C24 -177.1(4) . .
C22 C23 C24 C25 -1.5(7) . .
C23 C24 C25 C26 -3.8(7) . .
C23 C24 C25 N4 179.0(4) . 2_554
C24 C25 C26 C27 6.7(8) . .
N4 C25 C26 C27 -176.1(5) 2_554 .
C25 C26 C27 C22 -4.3(8) . .
C23 C22 C27 C26 -1.0(7) . .
N7 C22 C27 C26 179.9(4) . .
O1 C28 C29 C30 -19.0(8) . .
O2 C28 C29 C30 163.7(4) . .
Zn1 C28 C29 C30 -62(5) . .
C28 C29 C30 C31 -65.0(7) . .
C29 C30 C31 C30 -70.4(4) . 3_455
N2 C3 N1 C1 -0.4(5) . .
N2 C3 N1 Zn1 178.3(3) . .
C2 C1 N1 C3 0.9(5) . .
C2 C1 N1 Zn1 -177.6(3) . .
N1 C3 N2 C2 -0.2(6) . .
N1 C3 N2 C10 178.3(4) . .
C1 C2 N2 C3 0.8(5) . .
C1 C2 N2 C10 -177.7(4) . .
C15 C10 N2 C3 -33.3(7) . .
C11 C10 N2 C3 145.3(5) . .
C15 C10 N2 C2 144.9(5) . .
C11 C10 N2 C2 -36.5(7) . .
N4 C4 N3 C5 -0.3(6) . .
N4 C4 N3 Zn1 -173.1(3) . .
C6 C5 N3 C4 -0.5(6) . .
C6 C5 N3 Zn1 172.1(3) . .
N3 C4 N4 C6 1.0(6) . .
N3 C4 N4 C25 177.1(4) . 2
C5 C6 N4 C4 -1.2(5) . .
C5 C6 N4 C25 -177.2(4) . 2
N6 C9 N5 C8 -0.4(5) . .
N6 C9 N5 Zn1 169.9(3) . .
C7 C8 N5 C9 0.0(6) . .
C7 C8 N5 Zn1 -170.5(3) . .
C8 C7 N6 C9 -0.6(6) . .
C8 C7 N6 C19 178.6(5) . 3_645
N5 C9 N6 C7 0.6(5) . .
N5 C9 N6 C19 -178.6(4) . 3_645
C12 C13 N7 C16 32.0(7) . .
C14 C13 N7 C16 -147.5(5) . .
C12 C13 N7 C22 -144.5(5) . .
C14 C13 N7 C22 35.9(6) . .
C17 C16 N7 C13 42.0(7) . .
C21 C16 N7 C13 -141.3(5) . .
C17 C16 N7 C22 -141.3(5) . .
C21 C16 N7 C22 35.3(7) . .
C27 C22 N7 C13 54.8(6) . .
C23 C22 N7 C13 -124.3(5) . .
C27 C22 N7 C16 -121.9(5) . .
C23 C22 N7 C16 59.0(6) . .
O2 C28 O1 Zn1 0.4(5) . .
C29 C28 O1 Zn1 -176.7(4) . .
O1 C28 O2 Zn1 -0.3(5) . .
C29 C28 O2 Zn1 177.1(4) . .
C4 N3 Zn1 N5 -12.6(5) . .
C5 N3 Zn1 N5 176.3(4) . .
C4 N3 Zn1 N1 -126.2(4) . .
C5 N3 Zn1 N1 62.7(4) . .
C4 N3 Zn1 O1 135.0(4) . .
C5 N3 Zn1 O1 -36.1(4) . .
C4 N3 Zn1 O2 79.2(4) . .
C5 N3 Zn1 O2 -91.9(4) . .
C4 N3 Zn1 C28 107.2(4) . .
C5 N3 Zn1 C28 -63.9(4) . .
C9 N5 Zn1 N3 98.7(4) . .
C8 N5 Zn1 N3 -92.7(4) . .
C9 N5 Zn1 N1 -144.7(4) . .
C8 N5 Zn1 N1 23.9(4) . .
C9 N5 Zn1 O1 -40.4(5) . .
C8 N5 Zn1 O1 128.1(4) . .
C9 N5 Zn1 O2 1.6(4) . .
C8 N5 Zn1 O2 170.2(4) . .
C9 N5 Zn1 C28 -17.3(4) . .
C8 N5 Zn1 C28 151.3(4) . .
C3 N1 Zn1 N3 -141.1(4) . .
C1 N1 Zn1 N3 37.1(5) . .
C3 N1 Zn1 N5 99.7(4) . .
C1 N1 Zn1 N5 -82.0(4) . .
C3 N1 Zn1 O1 -31.3(4) . .
C1 N1 Zn1 O1 147.0(4) . .
C3 N1 Zn1 O2 -8.1(5) . .
C1 N1 Zn1 O2 170.1(3) . .
C3 N1 Zn1 C28 -23.0(4) . .
C1 N1 Zn1 C28 155.3(4) . .
C28 O1 Zn1 N3 -86.1(3) . .
C28 O1 Zn1 N5 54.3(4) . .
C28 O1 Zn1 N1 163.7(3) . .
C28 O1 Zn1 O2 -0.2(3) . .
C28 O2 Zn1 N3 107.4(3) . .
C28 O2 Zn1 N5 -140.5(3) . .
C28 O2 Zn1 N1 -28.3(4) . .
C28 O2 Zn1 O1 0.2(3) . .
O1 C28 Zn1 N3 101.8(3) . .
O2 C28 Zn1 N3 -77.9(3) . .
C29 C28 Zn1 N3 147(5) . .
O1 C28 Zn1 N5 -137.5(3) . .
O2 C28 Zn1 N5 42.9(3) . .
C29 C28 Zn1 N5 -92(5) . .
O1 C28 Zn1 N1 -18.6(4) . .
O2 C28 Zn1 N1 161.8(3) . .
C29 C28 Zn1 N1 27(5) . .
O2 C28 Zn1 O1 -179.7(5) . .
C29 C28 Zn1 O1 45(5) . .
O1 C28 Zn1 O2 179.7(5) . .
C29 C28 Zn1 O2 -135(5) . .
